data_7713481
loop_
_publ_author_name
'Martinez, Roxanna'
'Jackson, Cassidy E.'
'\"Ung\"or, \"Okten'
'van Tol, Johan'
'Zadrozny, Joseph'

_publ_section_title
;
 Impact of Ligand Chlorination and Counterion Tuning on High-Field Spin
 Relaxation in a Series of V(IV) Complexes
;
_journal_name_full 'Dalton Transactions'
_journal_paper_doi 10.1039/D3DT01274C
_journal_year 2023
_chemical_formula_moiety 'C18 H9 Cl3 O6 V, 2(C12 H28 N) 1.6[C4H8O]'
_chemical_formula_sum 'C42 H65 Cl3 N2 O6 V'
_chemical_formula_weight 851.25
_chemical_properties_physical Air-sensitive,Moisture-sensitive,Air-sensitive,Moisture-sensitive
_space_group_crystal_system monoclinic
_space_group_IT_number 14
_space_group_name_Hall '-P 2ybc'
_space_group_name_H-M_alt 'P 1 21/c 1'
_atom_sites_solution_hydrogens geom
_audit_creation_date 2023-06-05
_audit_creation_method
;
Olex2 1.2
(compiled 2018.05.29 svn.r3508 for OlexSys, GUI svn.r5506)
;
_audit_update_record
;
2023-07-08 deposited with the CCDC.	2023-07-13 downloaded from the CCDC.
;
_cell_angle_alpha 90
_cell_angle_beta 105.925(2)
_cell_angle_gamma 90
_cell_formula_units_Z 4
_cell_length_a 20.0922(9)
_cell_length_b 15.2744(8)
_cell_length_c 17.8164(9)
_cell_measurement_reflns_used 9215
_cell_measurement_temperature 110(2)
_cell_measurement_theta_max 31.08
_cell_measurement_theta_min 2.50
_cell_volume 5257.9(5)
_computing_cell_refinement 'SAINT V8.40B (?, 2016)'
_computing_data_reduction 'SAINT V8.40B (?, 2016)'
_computing_molecular_graphics 'Olex2 (Dolomanov et al., 2009)'
_computing_publication_material 'Olex2 (Dolomanov et al., 2009)'
_computing_structure_refinement 'XL (Sheldrick, 2008)'
_computing_structure_solution 'SHELXT 2018/2 (Sheldrick, 2018)'
_diffrn_ambient_temperature 110.35
_diffrn_measured_fraction_theta_full 0.999
_diffrn_measured_fraction_theta_max 0.998
_diffrn_measurement_device_type 'Bruker APEX-II CCD'
_diffrn_measurement_method '\f and \w scans'
_diffrn_radiation_type MoK\a
_diffrn_radiation_wavelength 0.71073
_diffrn_reflns_av_R_equivalents 0.0666
_diffrn_reflns_av_unetI/netI 0.0179
_diffrn_reflns_Laue_measured_fraction_full 0.999
_diffrn_reflns_Laue_measured_fraction_max 0.998
_diffrn_reflns_limit_h_max 26
_diffrn_reflns_limit_h_min -26
_diffrn_reflns_limit_k_max 20
_diffrn_reflns_limit_k_min -20
_diffrn_reflns_limit_l_max 23
_diffrn_reflns_limit_l_min -23
_diffrn_reflns_number 335992
_diffrn_reflns_point_group_measured_fraction_full 0.999
_diffrn_reflns_point_group_measured_fraction_max 0.998
_diffrn_reflns_theta_full 25.242
_diffrn_reflns_theta_max 28.268
_diffrn_reflns_theta_min 1.699
_exptl_absorpt_coefficient_mu 0.380
_exptl_absorpt_correction_T_max 0.7465
_exptl_absorpt_correction_T_min 0.6353
_exptl_absorpt_correction_type none
_exptl_absorpt_process_details
;
SADABS-2016/2 (Bruker,2016/2) was used for absorption correction.
wR2(int) was 0.0651 before and 0.0598 after correction.
The Ratio of minimum to maximum transmission is 0.8510.
The \l/2 correction factor is Not present.
;
_exptl_crystal_colour 'dark blue'
_exptl_crystal_density_diffrn 1.075
_exptl_crystal_description plate
_exptl_crystal_F_000 1812
_exptl_crystal_recrystallization_method 'Re-crystallisation from solvent: HMDSO, THF'
_exptl_crystal_size_max 0.184
_exptl_crystal_size_mid 0.164
_exptl_crystal_size_min 0.158
_refine_diff_density_max 0.543
_refine_diff_density_min -0.423
_refine_diff_density_rms 0.095
_refine_ls_extinction_method none
_refine_ls_goodness_of_fit_ref 1.117
_refine_ls_hydrogen_treatment constr
_refine_ls_matrix_type full
_refine_ls_number_parameters 503
_refine_ls_number_reflns 13015
_refine_ls_number_restraints 0
_refine_ls_restrained_S_all 1.117
_refine_ls_R_factor_all 0.0532
_refine_ls_R_factor_gt 0.0388
_refine_ls_shift/su_max 0.001
_refine_ls_shift/su_mean 0.000
_refine_ls_structure_factor_coef Fsqd
_refine_ls_weighting_details 'w=1/[\s^2^(Fo^2^)+(0.0712P)^2^+2.9250P] where P=(Fo^2^+2Fc^2^)/3'
_refine_ls_weighting_scheme calc
_refine_ls_wR_factor_gt 0.1139
_refine_ls_wR_factor_ref 0.1333
_reflns_Friedel_coverage 0.000
_reflns_number_gt 10638
_reflns_number_total 13015
_reflns_threshold_expression 'I > 2\s(I)'
_cod_data_source_file d3dt01274c2.cif
_cod_data_source_block complex2_110k
_cod_database_code 7713481
_shelx_shelxl_version_number 2018/3
_shelx_space_group_comment
;
The symmetry employed for this shelxl refinement is uniquely defined
by the following loop, which should always be used as a source of
symmetry information in preference to the above space-group names.
They are only intended as comments.
;
_olex2_refinement_description
;
1. Fixed Uiso
 At 1.2 times of:
  All C(H) groups, All C(H,H) groups, All N(H) groups
 At 1.5 times of:
  All C(H,H,H) groups
2. Others
 Sof(H00P)=Sof(Cl)=1-FVAR(1)
 Sof(Cl00)=Sof(H00Q)=FVAR(1)
3.a Ternary CH refined with riding coordinates:
 N00B(H00B), N00C(H00L)
3.b Secondary CH2 refined with riding coordinates:
 C00L(H00A,H00C), C00Q(H00D,H00E), C00T(H00F,H00G), C00U(H00M,H00N), C00W(H00H,
 H00I), C00Z(H00J,H00K), C011(H01D,H01E), C013(H01R,H01S), C014(H01F,H01G),
 C016(H01T,H01U), C018(H01V,H01W), C019(H01H,H01I), C01A(H01J,H01K), C01B(H01X,
 H01Y), C01C(H01Z,H), C01D(H01,HA), C01G(H2AA,HF), C01L(H4AA,HI)
3.c Aromatic/amide H refined with riding coordinates:
 C00J(H00O), C00K(H00P), C00N(H00Q), C00O(H00R), C00P(H00S), C00R(H00T),
 C00S(H00U), C00V(H00V), C012(H012), C015(H015)
3.d Idealised Me refined as rotating group:
 C010(H01A,H01B,H01C), C01E(H0AA,HB,HC), C01F(H1AA,HD,HE), C01H(H01L,H01M,
 H01N), C01I(H01O,H01P,H01Q), C01K(H3AA,HG,HH)
;
_smtbx_masks_special_details
;
A solvent mask was calculated and 67.2 electrons were 
found in a volume of 263.0\%A^3^ in 1 void per unit cell. 
This is consistent with the presence of 
1.6[C4H8O] per Formula Unit 
which account for 64 electrons 
per unit cell.
;
_olex2_submission_special_instructions 'No special instructions were received'

loop_
_space_group_symop_operation_xyz
'x, y, z'
'-x, y+1/2, -z+1/2'
'-x, -y, -z'
'x, -y-1/2, z-1/2'

loop_
_atom_site_label
_atom_site_type_symbol
_atom_site_fract_x
_atom_site_fract_y
_atom_site_fract_z
_atom_site_U_iso_or_equiv
_atom_site_adp_type
_atom_site_occupancy
_atom_site_site_symmetry_order
_atom_site_calc_flag
_atom_site_refinement_flags_posn
_atom_site_refinement_flags_adp
_atom_site_refinement_flags_occupancy
_atom_site_disorder_assembly
_atom_site_disorder_group
V001 V 0.25466(2) 0.59512(2) 0.39339(2) 0.01536(7) Uani 1 1 d . . . . .
Cl00 Cl -0.01820(2) 0.59826(3) 0.07017(3) 0.02892(15) Uani 0.9045(17) 1 d . . P A 1
Cl1 Cl 0.55701(2) 0.76828(4) 0.36430(3) 0.04125(13) Uani 1 1 d . . . . .
Cl2 Cl 0.27595(3) 0.32968(3) 0.70403(3) 0.04076(13) Uani 1 1 d . . . . .
O005 O 0.22172(6) 0.49662(7) 0.32397(7) 0.0190(2) Uani 1 1 d . . . . .
O006 O 0.17951(6) 0.65199(7) 0.31793(6) 0.0186(2) Uani 1 1 d . . . . .
O007 O 0.19458(6) 0.59835(7) 0.46348(7) 0.0188(2) Uani 1 1 d . . . . .
O008 O 0.33509(6) 0.59740(7) 0.35340(7) 0.0187(2) Uani 1 1 d . . . . .
O009 O 0.29474(6) 0.70435(7) 0.43722(7) 0.0197(2) Uani 1 1 d . . . . .
O00A O 0.30124(6) 0.50715(7) 0.46948(6) 0.0187(2) Uani 1 1 d . . . . .
N00B N 0.35554(7) 0.38805(9) 0.37395(8) 0.0202(3) Uani 1 1 d . . . . .
H00B H 0.324739 0.435439 0.384008 0.024 Uiso 1 1 calc R . . . .
N00C N 0.13728(7) 0.76049(9) 0.47155(8) 0.0207(3) Uani 1 1 d . . . . .
H00L H 0.157062 0.701948 0.464569 0.025 Uiso 1 1 calc R . . . .
C00D C 0.37804(8) 0.66464(10) 0.37693(9) 0.0186(3) Uani 1 1 d . . . . .
C00F C 0.35567(8) 0.72493(10) 0.42527(9) 0.0191(3) Uani 1 1 d . . . . .
C00G C 0.16796(8) 0.51387(10) 0.26282(9) 0.0190(3) Uani 1 1 d . . . . .
C00H C 0.14390(8) 0.60099(10) 0.26013(9) 0.0174(3) Uani 1 1 d . . . . .
C00I C 0.21038(8) 0.53991(10) 0.52205(9) 0.0187(3) Uani 1 1 d . . . . .
C00J C 0.08679(8) 0.62791(11) 0.20063(9) 0.0206(3) Uani 1 1 d . . . . .
H00O H 0.069896 0.686193 0.198596 0.025 Uiso 1 1 calc R . . . .
C00K C 0.05519(8) 0.56628(12) 0.14401(9) 0.0233(3) Uani 1 1 d . . . . .
H00P H 0.016023 0.583611 0.103276 0.028 Uiso 0.0955(17) 1 calc R . P A 2
C00L C 0.33198(8) 0.36837(11) 0.28786(10) 0.0233(3) Uani 1 1 d . . . . .
H00A H 0.281405 0.358013 0.272819 0.028 Uiso 1 1 calc R . . . .
H00C H 0.354517 0.313628 0.277878 0.028 Uiso 1 1 calc R . . . .
C00M C 0.26960(8) 0.48897(10) 0.52471(9) 0.0188(3) Uani 1 1 d . . . . .
C00N C 0.07867(9) 0.48127(12) 0.14500(10) 0.0282(4) Uani 1 1 d . . . . .
H00Q H 0.056204 0.441257 0.105289 0.034 Uiso 0.9045(17) 1 calc R . P A 1
C00O C 0.39658(9) 0.79637(11) 0.45574(10) 0.0255(3) Uani 1 1 d . . . . .
H00R H 0.381964 0.836645 0.488625 0.031 Uiso 1 1 calc R . . . .
C00P C 0.43961(9) 0.67757(11) 0.35731(10) 0.0240(3) Uani 1 1 d . . . . .
H00S H 0.454209 0.638206 0.323705 0.029 Uiso 1 1 calc R . . . .
C00Q C 0.34772(10) 0.44025(12) 0.23625(10) 0.0263(4) Uani 1 1 d . . . . .
H00D H 0.398048 0.441473 0.241461 0.032 Uiso 1 1 calc R . . . .
H00E H 0.334415 0.497673 0.253492 0.032 Uiso 1 1 calc R . . . .
C00R C 0.13591(9) 0.45457(12) 0.20505(10) 0.0256(3) Uani 1 1 d . . . . .
H00T H 0.152730 0.396307 0.206312 0.031 Uiso 1 1 calc R . . . .
C00S C 0.45942(9) 0.80904(12) 0.43796(11) 0.0294(4) Uani 1 1 d . . . . .
H00U H 0.488230 0.857280 0.459390 0.035 Uiso 1 1 calc R . . . .
C00T C 0.34596(9) 0.31005(11) 0.42170(10) 0.0248(3) Uani 1 1 d . . . . .
H00F H 0.368853 0.322001 0.477430 0.030 Uiso 1 1 calc R . . . .
H00G H 0.369063 0.258706 0.405991 0.030 Uiso 1 1 calc R . . . .
C00U C 0.16211(9) 0.82325(11) 0.42005(11) 0.0249(3) Uani 1 1 d . . . . .
H00M H 0.145715 0.802670 0.365371 0.030 Uiso 1 1 calc R . . . .
H00N H 0.213339 0.822480 0.435093 0.030 Uiso 1 1 calc R . . . .
C00V C 0.29083(9) 0.42501(11) 0.58198(10) 0.0233(3) Uani 1 1 d . . . . .
H00V H 0.331010 0.390762 0.585316 0.028 Uiso 1 1 calc R . . . .
C00W C 0.42865(8) 0.42230(11) 0.40058(10) 0.0218(3) Uani 1 1 d . . . . .
H00H H 0.440503 0.433287 0.457481 0.026 Uiso 1 1 calc R . . . .
H00I H 0.430841 0.479038 0.374508 0.026 Uiso 1 1 calc R . . . .
C00X C 0.25128(10) 0.41290(11) 0.63413(10) 0.0264(4) Uani 1 1 d . . . . .
C00Y C 0.47924(9) 0.75063(12) 0.38886(11) 0.0265(4) Uani 1 1 d . . . . .
C00Z C 0.48229(8) 0.36129(11) 0.38391(10) 0.0235(3) Uani 1 1 d . . . . .
H00J H 0.468091 0.344247 0.328164 0.028 Uiso 1 1 calc R . . . .
H00K H 0.485285 0.307480 0.415641 0.028 Uiso 1 1 calc R . . . .
C010 C 0.60423(9) 0.35296(13) 0.37202(12) 0.0311(4) Uani 1 1 d . . . . .
H01A H 0.585840 0.345281 0.315494 0.047 Uiso 1 1 calc GR . . . .
H01B H 0.611373 0.295488 0.397417 0.047 Uiso 1 1 calc GR . . . .
H01C H 0.648434 0.384291 0.383257 0.047 Uiso 1 1 calc GR . . . .
C011 C 0.27074(9) 0.28791(12) 0.41257(11) 0.0267(4) Uani 1 1 d . . . . .
H01D H 0.249295 0.266323 0.358985 0.032 Uiso 1 1 calc R . . . .
H01E H 0.245582 0.341205 0.420765 0.032 Uiso 1 1 calc R . . . .
C012 C 0.17264(9) 0.52688(11) 0.57551(10) 0.0242(3) Uani 1 1 d . . . . .
H012 H 0.133023 0.561736 0.573449 0.029 Uiso 1 1 calc R . . . .
C013 C 0.16259(9) 0.78184(12) 0.55738(10) 0.0259(3) Uani 1 1 d . . . . .
H01R H 0.143298 0.738703 0.587219 0.031 Uiso 1 1 calc R . . . .
H01S H 0.145344 0.840468 0.566592 0.031 Uiso 1 1 calc R . . . .
C014 C 0.55302(9) 0.40552(12) 0.40293(11) 0.0259(4) Uani 1 1 d . . . . .
H01F H 0.548022 0.464792 0.379573 0.031 Uiso 1 1 calc R . . . .
H01G H 0.571190 0.411975 0.460216 0.031 Uiso 1 1 calc R . . . .
C015 C 0.19336(10) 0.46193(12) 0.63260(11) 0.0274(4) Uani 1 1 d . . . . .
H015 H 0.167964 0.451852 0.669579 0.033 Uiso 1 1 calc R . . . .
C016 C 0.05998(9) 0.74931(12) 0.44994(10) 0.0254(3) Uani 1 1 d . . . . .
H01T H 0.039147 0.803152 0.464627 0.030 Uiso 1 1 calc R . . . .
H01U H 0.048767 0.700416 0.480861 0.030 Uiso 1 1 calc R . . . .
C018 C 0.02714(9) 0.73114(13) 0.36430(10) 0.0277(4) Uani 1 1 d . . . . .
H01V H 0.051123 0.681349 0.347447 0.033 Uiso 1 1 calc R . . . .
H01W H 0.032463 0.783083 0.333219 0.033 Uiso 1 1 calc R . . . .
C019 C 0.30839(11) 0.42507(14) 0.15107(11) 0.0341(4) Uani 1 1 d . . . . .
H01H H 0.258422 0.435540 0.144051 0.041 Uiso 1 1 calc R . . . .
H01I H 0.314262 0.363409 0.136982 0.041 Uiso 1 1 calc R . . . .
C01A C 0.26492(11) 0.21807(14) 0.47145(13) 0.0368(4) Uani 1 1 d . . . . .
H01J H 0.285629 0.162989 0.459047 0.044 Uiso 1 1 calc R . . . .
H01K H 0.291858 0.236906 0.524208 0.044 Uiso 1 1 calc R . . . .
C01B C 0.26609(10) 0.78885(13) 0.67624(11) 0.0312(4) Uani 1 1 d . . . . .
H01X H 0.316911 0.797090 0.691707 0.037 Uiso 1 1 calc R . . . .
H01Y H 0.245205 0.841873 0.692321 0.037 Uiso 1 1 calc R . . . .
C01C C -0.04973(10) 0.70956(14) 0.34917(12) 0.0328(4) Uani 1 1 d . . . . .
H01Z H -0.054680 0.655869 0.378304 0.039 Uiso 1 1 calc R . . . .
H H -0.072947 0.757988 0.369004 0.039 Uiso 1 1 calc R . . . .
C01D C 0.24099(9) 0.78089(13) 0.58715(11) 0.0296(4) Uani 1 1 d . . . . .
H01 H 0.260025 0.830035 0.563272 0.036 Uiso 1 1 calc R . . . .
HA H 0.258753 0.725660 0.570853 0.036 Uiso 1 1 calc R . . . .
C01E C 0.24888(11) 0.71059(14) 0.72024(12) 0.0365(4) Uani 1 1 d . . . . .
H0AA H 0.265417 0.656872 0.701215 0.055 Uiso 1 1 calc GR . . . .
HB H 0.198651 0.707096 0.711729 0.055 Uiso 1 1 calc GR . . . .
HC H 0.271481 0.717374 0.776130 0.055 Uiso 1 1 calc GR . . . .
C01F C -0.08512(11) 0.69578(18) 0.26314(13) 0.0448(5) Uani 1 1 d . . . . .
H1AA H -0.081991 0.749576 0.234328 0.067 Uiso 1 1 calc GR . . . .
HD H -0.133892 0.681015 0.256287 0.067 Uiso 1 1 calc GR . . . .
HE H -0.062339 0.647849 0.243235 0.067 Uiso 1 1 calc GR . . . .
C01G C 0.13786(12) 0.91688(13) 0.42412(17) 0.0459(6) Uani 1 1 d . . . . .
H2AA H 0.162371 0.942711 0.475192 0.055 Uiso 1 1 calc R . . . .
HF H 0.087656 0.917199 0.419702 0.055 Uiso 1 1 calc R . . . .
C01H C 0.33431(15) 0.48570(16) 0.09698(13) 0.0493(6) Uani 1 1 d . . . . .
H01L H 0.304881 0.479161 0.043429 0.074 Uiso 1 1 calc GR . . . .
H01M H 0.382107 0.470342 0.098908 0.074 Uiso 1 1 calc GR . . . .
H01N H 0.332575 0.546499 0.113915 0.074 Uiso 1 1 calc GR . . . .
C01I C 0.19116(12) 0.20054(19) 0.47223(15) 0.0519(6) Uani 1 1 d . . . . .
H01O H 0.163686 0.184207 0.419663 0.078 Uiso 1 1 calc GR . . . .
H01P H 0.171609 0.253415 0.489003 0.078 Uiso 1 1 calc GR . . . .
H01Q H 0.190317 0.152616 0.508530 0.078 Uiso 1 1 calc GR . . . .
C01K C 0.22577(16) 0.98017(18) 0.36039(15) 0.0565(7) Uani 1 1 d . . . . .
H3AA H 0.230482 1.021471 0.320071 0.085 Uiso 1 1 calc GR . . . .
HG H 0.243548 0.922760 0.350681 0.085 Uiso 1 1 calc GR . . . .
HH H 0.252192 1.001587 0.411779 0.085 Uiso 1 1 calc GR . . . .
C01L C 0.15190(15) 0.97214(17) 0.35835(19) 0.0610(8) Uani 1 1 d . . . . .
H4AA H 0.126530 0.946029 0.307723 0.073 Uiso 1 1 calc R . . . .
HI H 0.132955 1.031582 0.360777 0.073 Uiso 1 1 calc R . . . .
Cl Cl 0.0594(3) 0.4192(4) 0.0639(3) 0.0348(14) Uani 0.0955(17) 1 d . . P A 2

loop_
_atom_site_aniso_label
_atom_site_aniso_U_11
_atom_site_aniso_U_22
_atom_site_aniso_U_33
_atom_site_aniso_U_23
_atom_site_aniso_U_13
_atom_site_aniso_U_12
V001 0.01507(13) 0.01476(13) 0.01614(13) -0.00114(9) 0.00411(9) 0.00077(9)
Cl00 0.0228(2) 0.0360(3) 0.0225(2) 0.00543(18) -0.00292(17) -0.00462(18)
Cl1 0.0238(2) 0.0508(3) 0.0499(3) 0.0090(2) 0.0113(2) -0.0108(2)
Cl2 0.0505(3) 0.0367(3) 0.0373(3) 0.0213(2) 0.0158(2) 0.0146(2)
O005 0.0176(5) 0.0171(5) 0.0206(5) -0.0026(4) 0.0022(4) 0.0006(4)
O006 0.0194(5) 0.0178(5) 0.0179(5) -0.0003(4) 0.0039(4) 0.0006(4)
O007 0.0199(5) 0.0178(5) 0.0200(5) 0.0029(4) 0.0076(4) 0.0031(4)
O008 0.0181(5) 0.0173(5) 0.0217(5) -0.0044(4) 0.0072(4) -0.0015(4)
O009 0.0210(5) 0.0182(5) 0.0203(5) -0.0039(4) 0.0065(4) -0.0001(4)
O00A 0.0184(5) 0.0188(5) 0.0185(5) 0.0003(4) 0.0041(4) 0.0031(4)
N00B 0.0191(6) 0.0168(6) 0.0251(7) -0.0027(5) 0.0065(5) 0.0013(5)
N00C 0.0212(6) 0.0190(6) 0.0228(7) -0.0014(5) 0.0075(5) 0.0034(5)
C00D 0.0170(7) 0.0192(7) 0.0176(7) 0.0026(6) 0.0016(6) -0.0004(6)
C00F 0.0194(7) 0.0186(7) 0.0176(7) 0.0013(6) 0.0026(6) 0.0007(6)
C00G 0.0177(7) 0.0212(7) 0.0184(7) -0.0012(6) 0.0056(6) -0.0016(6)
C00H 0.0163(7) 0.0210(7) 0.0160(7) 0.0002(6) 0.0065(6) -0.0020(5)
C00I 0.0209(7) 0.0151(7) 0.0189(7) 0.0004(6) 0.0037(6) 0.0002(6)
C00J 0.0191(7) 0.0230(8) 0.0200(7) 0.0026(6) 0.0060(6) 0.0000(6)
C00K 0.0196(7) 0.0315(9) 0.0172(7) 0.0027(6) 0.0022(6) -0.0027(6)
C00L 0.0205(7) 0.0225(8) 0.0252(8) -0.0063(6) 0.0037(6) 0.0015(6)
C00M 0.0213(7) 0.0174(7) 0.0168(7) -0.0015(6) 0.0036(6) -0.0011(6)
C00N 0.0280(9) 0.0308(9) 0.0230(8) -0.0060(7) 0.0024(7) -0.0033(7)
C00O 0.0304(9) 0.0213(8) 0.0227(8) -0.0030(6) 0.0038(7) -0.0035(7)
C00P 0.0208(8) 0.0259(8) 0.0253(8) 0.0050(7) 0.0065(6) 0.0010(6)
C00Q 0.0316(9) 0.0236(8) 0.0239(8) -0.0040(7) 0.0078(7) 0.0039(7)
C00R 0.0240(8) 0.0235(8) 0.0269(8) -0.0045(7) 0.0030(7) -0.0006(6)
C00S 0.0275(9) 0.0272(9) 0.0290(9) 0.0022(7) 0.0005(7) -0.0114(7)
C00T 0.0257(8) 0.0203(8) 0.0289(9) 0.0006(6) 0.0081(7) 0.0007(6)
C00U 0.0236(8) 0.0207(8) 0.0311(9) 0.0021(7) 0.0089(7) 0.0019(6)
C00V 0.0247(8) 0.0200(7) 0.0228(8) 0.0011(6) 0.0024(6) 0.0042(6)
C00W 0.0204(7) 0.0192(7) 0.0251(8) -0.0041(6) 0.0050(6) -0.0014(6)
C00X 0.0337(9) 0.0208(8) 0.0236(8) 0.0075(6) 0.0058(7) 0.0030(7)
C00Y 0.0176(7) 0.0318(9) 0.0282(9) 0.0090(7) 0.0034(6) -0.0048(6)
C00Z 0.0202(7) 0.0206(8) 0.0292(8) -0.0016(6) 0.0058(6) 0.0005(6)
C010 0.0208(8) 0.0368(10) 0.0356(10) 0.0005(8) 0.0076(7) 0.0002(7)
C011 0.0249(8) 0.0260(8) 0.0290(9) -0.0038(7) 0.0071(7) -0.0058(7)
C012 0.0261(8) 0.0225(8) 0.0258(8) 0.0025(6) 0.0103(7) 0.0035(6)
C013 0.0251(8) 0.0296(9) 0.0244(8) -0.0065(7) 0.0092(7) 0.0020(7)
C014 0.0192(8) 0.0267(8) 0.0293(9) -0.0002(7) 0.0026(7) -0.0005(6)
C015 0.0327(9) 0.0263(8) 0.0254(8) 0.0056(7) 0.0118(7) 0.0024(7)
C016 0.0231(8) 0.0280(9) 0.0264(8) -0.0015(7) 0.0089(7) 0.0015(6)
C018 0.0245(8) 0.0326(9) 0.0262(9) 0.0039(7) 0.0074(7) 0.0007(7)
C019 0.0337(10) 0.0419(11) 0.0251(9) -0.0039(8) 0.0056(7) 0.0103(8)
C01A 0.0348(10) 0.0314(10) 0.0434(11) 0.0051(8) 0.0093(9) -0.0081(8)
C01B 0.0262(8) 0.0397(10) 0.0269(9) -0.0124(8) 0.0062(7) 0.0002(8)
C01C 0.0254(9) 0.0407(11) 0.0318(10) 0.0014(8) 0.0070(7) -0.0031(8)
C01D 0.0253(8) 0.0371(10) 0.0271(9) -0.0103(8) 0.0080(7) -0.0013(7)
C01E 0.0369(10) 0.0413(11) 0.0290(9) -0.0088(8) 0.0048(8) 0.0031(9)
C01F 0.0316(10) 0.0631(15) 0.0352(11) 0.0045(10) 0.0014(8) -0.0101(10)
C01G 0.0384(11) 0.0226(9) 0.0824(18) 0.0084(10) 0.0262(12) 0.0064(8)
C01H 0.0785(18) 0.0405(12) 0.0271(10) 0.0034(9) 0.0114(11) 0.0111(12)
C01I 0.0386(12) 0.0647(16) 0.0514(14) 0.0151(12) 0.0105(10) -0.0180(11)
C01K 0.0815(19) 0.0519(15) 0.0387(13) 0.0030(11) 0.0208(13) -0.0190(14)
C01L 0.0645(17) 0.0320(12) 0.0793(19) 0.0217(12) 0.0075(14) -0.0003(11)
Cl 0.032(3) 0.042(3) 0.026(2) -0.0072(19) 0.0007(18) -0.010(2)

loop_
_atom_type_symbol
_atom_type_description
_atom_type_scat_dispersion_real
_atom_type_scat_dispersion_imag
_atom_type_scat_source
C C 0.0033 0.0016 'International Tables Vol C Tables 4.2.6.8 and 6.1.1.4'
H H 0.0000 0.0000 'International Tables Vol C Tables 4.2.6.8 and 6.1.1.4'
Cl Cl 0.1484 0.1585 'International Tables Vol C Tables 4.2.6.8 and 6.1.1.4'
N N 0.0061 0.0033 'International Tables Vol C Tables 4.2.6.8 and 6.1.1.4'
O O 0.0106 0.0060 'International Tables Vol C Tables 4.2.6.8 and 6.1.1.4'
V V 0.3005 0.5294 'International Tables Vol C Tables 4.2.6.8 and 6.1.1.4'

loop_
_geom_angle_atom_site_label_1
_geom_angle_atom_site_label_2
_geom_angle_atom_site_label_3
_geom_angle
_geom_angle_site_symmetry_1
_geom_angle_site_symmetry_3
_geom_angle_publ_flag
O005 V001 O007 105.24(5) . . ?
O005 V001 O00A 85.63(5) . . ?
O006 V001 O005 80.83(5) . . ?
O006 V001 O007 86.08(5) . . ?
O006 V001 O008 107.92(5) . . ?
O006 V001 O00A 157.83(5) . . ?
O008 V001 O005 87.29(5) . . ?
O008 V001 O007 162.77(5) . . ?
O008 V001 O00A 88.76(5) . . ?
O009 V001 O005 163.97(5) . . ?
O009 V001 O006 93.02(5) . . ?
O009 V001 O007 88.97(5) . . ?
O009 V001 O008 80.50(5) . . ?
O009 V001 O00A 104.32(5) . . ?
O00A V001 O007 80.62(5) . . ?
C00G O005 V001 115.14(10) . . ?
C00H O006 V001 115.26(10) . . ?
C00I O007 V001 114.98(10) . . ?
C00D O008 V001 115.57(10) . . ?
C00F O009 V001 116.06(10) . . ?
C00M O00A V001 114.74(10) . . ?
C00L N00B C00T 111.35(13) . . ?
C00L N00B C00W 113.36(13) . . ?
C00T N00B C00W 111.16(13) . . ?
C00U N00C C013 113.87(13) . . ?
C00U N00C C016 114.10(13) . . ?
C016 N00C C013 108.73(13) . . ?
O008 C00D C00F 113.97(14) . . ?
O008 C00D C00P 125.09(15) . . ?
C00P C00D C00F 120.93(15) . . ?
O009 C00F C00D 113.68(14) . . ?
O009 C00F C00O 126.47(15) . . ?
C00O C00F C00D 119.85(15) . . ?
O005 C00G C00H 114.02(14) . . ?
O005 C00G C00R 125.69(15) . . ?
C00R C00G C00H 120.29(15) . . ?
O006 C00H C00G 114.74(13) . . ?
O006 C00H C00J 124.82(14) . . ?
C00J C00H C00G 120.44(15) . . ?
O007 C00I C00M 114.18(14) . . ?
O007 C00I C012 124.92(15) . . ?
C012 C00I C00M 120.88(15) . . ?
C00H C00J C00K 117.80(15) . . ?
C00J C00K Cl00 118.39(13) . . ?
C00N C00K Cl00 119.05(13) . . ?
C00N C00K C00J 122.56(15) . . ?
N00B C00L C00Q 114.36(13) . . ?
O00A C00M C00I 115.27(14) . . ?
O00A C00M C00V 124.91(15) . . ?
C00V C00M C00I 119.82(15) . . ?
C00K C00N C00R 119.36(16) . . ?
C00K C00N Cl 121.5(2) . . ?
C00R C00N Cl 116.1(2) . . ?
C00F C00O C00S 119.79(17) . . ?
C00D C00P C00Y 117.47(16) . . ?
C00L C00Q C019 110.82(15) . . ?
C00G C00R C00N 119.54(16) . . ?
C00Y C00S C00O 119.29(16) . . ?
N00B C00T C011 113.24(14) . . ?
N00C C00U C01G 113.99(16) . . ?
C00X C00V C00M 117.81(15) . . ?
N00B C00W C00Z 114.14(13) . . ?
C00V C00X Cl2 117.97(14) . . ?
C015 C00X Cl2 118.73(14) . . ?
C015 C00X C00V 123.29(16) . . ?
C00P C00Y Cl1 118.08(15) . . ?
C00S C00Y Cl1 119.29(14) . . ?
C00S C00Y C00P 122.62(16) . . ?
C00W C00Z C014 110.71(14) . . ?
C00T C011 C01A 110.22(15) . . ?
C00I C012 C015 119.46(16) . . ?
N00C C013 C01D 112.39(14) . . ?
C010 C014 C00Z 111.53(15) . . ?
C00X C015 C012 118.73(16) . . ?
N00C C016 C018 114.40(14) . . ?
C016 C018 C01C 110.93(15) . . ?
C00Q C019 C01H 111.25(18) . . ?
C01I C01A C011 113.05(18) . . ?
C01E C01B C01D 114.51(16) . . ?
C01F C01C C018 112.26(17) . . ?
C013 C01D C01B 112.09(15) . . ?
C00U C01G C01L 110.7(2) . . ?
C01K C01L C01G 114.9(2) . . ?

loop_
_geom_bond_atom_site_label_1
_geom_bond_atom_site_label_2
_geom_bond_distance
_geom_bond_site_symmetry_2
_geom_bond_publ_flag
V001 O005 1.9448(11) . ?
V001 O006 1.9307(11) . ?
V001 O007 1.9612(11) . ?
V001 O008 1.9371(11) . ?
V001 O009 1.9227(11) . ?
V001 O00A 1.9552(11) . ?
Cl00 C00K 1.7547(17) . ?
Cl1 C00Y 1.7554(18) . ?
Cl2 C00X 1.7532(17) . ?
O005 C00G 1.3333(19) . ?
O006 C00H 1.3324(19) . ?
O007 C00I 1.3434(19) . ?
O008 C00D 1.3329(19) . ?
O009 C00F 1.3362(19) . ?
O00A C00M 1.339(2) . ?
N00B C00L 1.506(2) . ?
N00B C00T 1.507(2) . ?
N00B C00W 1.508(2) . ?
N00C C00U 1.504(2) . ?
N00C C013 1.509(2) . ?
N00C C016 1.504(2) . ?
C00D C00F 1.416(2) . ?
C00D C00P 1.389(2) . ?
C00F C00O 1.384(2) . ?
C00G C00H 1.412(2) . ?
C00G C00R 1.390(2) . ?
C00H C00J 1.393(2) . ?
C00I C00M 1.412(2) . ?
C00I C012 1.385(2) . ?
C00J C00K 1.398(2) . ?
C00K C00N 1.380(3) . ?
C00L C00Q 1.520(3) . ?
C00M C00V 1.392(2) . ?
C00N C00R 1.399(2) . ?
C00N Cl 1.682(5) . ?
C00O C00S 1.397(3) . ?
C00P C00Y 1.396(2) . ?
C00Q C019 1.524(2) . ?
C00S C00Y 1.382(3) . ?
C00T C011 1.513(2) . ?
C00U C01G 1.519(3) . ?
C00V C00X 1.391(3) . ?
C00W C00Z 1.515(2) . ?
C00X C015 1.378(3) . ?
C00Z C014 1.525(2) . ?
C010 C014 1.522(3) . ?
C011 C01A 1.523(3) . ?
C012 C015 1.400(2) . ?
C013 C01D 1.518(2) . ?
C016 C018 1.513(2) . ?
C018 C01C 1.529(3) . ?
C019 C01H 1.527(3) . ?
C01A C01I 1.510(3) . ?
C01B C01D 1.533(2) . ?
C01B C01E 1.520(3) . ?
C01C C01F 1.517(3) . ?
C01G C01L 1.532(4) . ?
C01K C01L 1.480(4) . ?

loop_
_smtbx_masks_void_nr
_smtbx_masks_void_average_x
_smtbx_masks_void_average_y
_smtbx_masks_void_average_z
_smtbx_masks_void_volume
_smtbx_masks_void_count_electrons
_smtbx_masks_void_content
1 0.000 0.000 0.000 263.0 67.2 ?
2 0.000 0.500 0.500 263.0 67.2 ?
3 0.500 0.000 0.500 311.1 126.2 ?
4 0.500 0.500 1.000 311.1 126.2 ?
